data_4000364
_journal_name_full 'Chemistry of Materials'
_journal_paper_doi 10.1021/cm030296i
_journal_year 2004
_chemical_formula_sum 'C54 H106 Cl4 N4 Pd'
_chemical_formula_weight 1059.63
_chemical_name_systematic
;
 bis[(N-docdecyl)imidazolium]tetrachloropalladate(II)
;
_space_group_IT_number 15
_symmetry_cell_setting monoclinic
_symmetry_space_group_name_Hall '-C 2yc'
_symmetry_space_group_name_H-M 'C 1 2/c 1'
_atom_sites_solution_hydrogens geom
_atom_sites_solution_primary direct
_atom_sites_solution_secondary difmap
_cell_angle_alpha 90.00
_cell_angle_beta 91.345(2)
_cell_angle_gamma 90.00
_cell_formula_units_Z 4
_cell_length_a 15.1898(11)
_cell_length_b 10.0913(8)
_cell_length_c 40.111(3)
_cell_measurement_temperature 298(2)
_cell_volume 6146.7(8)
_diffrn_ambient_temperature 298(2)
_diffrn_detector_area_resol_mean ?
_diffrn_measurement_device_type 'Siemens SMART CCD'
_diffrn_measurement_method '\w scans'
_diffrn_radiation_monochromator graphite
_diffrn_radiation_source 'fine-focus sealed tube'
_diffrn_radiation_type MoK\a
_diffrn_radiation_wavelength 0.71073
_diffrn_reflns_av_R_equivalents 0.0496
_diffrn_reflns_av_sigmaI/netI 0.0397
_diffrn_reflns_limit_h_max 19
_diffrn_reflns_limit_h_min -16
_diffrn_reflns_limit_k_max 12
_diffrn_reflns_limit_k_min -13
_diffrn_reflns_limit_l_max 53
_diffrn_reflns_limit_l_min -40
_diffrn_reflns_number 18772
_diffrn_reflns_theta_max 28.28
_diffrn_reflns_theta_min 1.02
_diffrn_standards_decay_% ?
_diffrn_standards_interval_count ?
_diffrn_standards_interval_time ?
_diffrn_standards_number ?
_exptl_absorpt_coefficient_mu 0.510
_exptl_crystal_colour light_brown
_exptl_crystal_density_diffrn 1.145
_exptl_crystal_density_meas ?
_exptl_crystal_density_method 'not measured'
_exptl_crystal_description platelet
_exptl_crystal_F_000 2288
_exptl_crystal_size_max 0.3
_exptl_crystal_size_mid 0.3
_exptl_crystal_size_min 0.2
_refine_ls_extinction_coef ?
_refine_ls_extinction_method none
_refine_ls_goodness_of_fit_ref 1.000
_refine_ls_hydrogen_treatment mixed
_refine_ls_matrix_type full
_refine_ls_number_parameters 285
_refine_ls_number_reflns 7311
_refine_ls_number_restraints 0
_refine_ls_restrained_S_all 1.000
_refine_ls_R_factor_all 0.1028
_refine_ls_R_factor_gt 0.0865
_refine_ls_shift/su_max 0.000
_refine_ls_shift/su_mean 0.000
_refine_ls_structure_factor_coef Fsqd
_refine_ls_weighting_details 'calc w=1/[\s^2^(Fo^2^)+(0.0500P)^2^+95.0000P] where P=(Fo^2^+2Fc^2^)/3'
_refine_ls_weighting_scheme calc
_refine_ls_wR_factor_gt 0.2096
_refine_ls_wR_factor_ref 0.2288
_reflns_number_gt 6052
_reflns_number_total 7311
_reflns_threshold_expression >2sigma(I)
_cod_depositor_comments
;
The following automatic conversions were performed:
'_symmetry_cell_setting' value 'Monoclinic' changed to 'monoclinic'
according to '/home/saulius/struct/CIF-dictionaries/cif_core.dic'
dictionary named 'cif_core.dic' version 2.4.1 from 2010-06-29.

Automatic conversion script
Id: cif_fix_enum 1527 2010-12-29 10:47:43Z saulius 
;
_cod_original_sg_symbol_H-M 'C 2/c'
_cod_database_code 4000364

loop_
_symmetry_equiv_pos_as_xyz
'x, y, z'
'-x, y, -z+1/2'
'x+1/2, y+1/2, z'
'-x+1/2, y+1/2, -z+1/2'
'-x, -y, -z'
'x, -y, z-1/2'
'-x+1/2, -y+1/2, -z'
'x+1/2, -y+1/2, z-1/2'

loop_
_atom_site_label
_atom_site_type_symbol
_atom_site_fract_x
_atom_site_fract_y
_atom_site_fract_z
_atom_site_U_iso_or_equiv
_atom_site_adp_type
_atom_site_occupancy
_atom_site_symmetry_multiplicity
_atom_site_calc_flag
_atom_site_refinement_flags
_atom_site_disorder_assembly
_atom_site_disorder_group
Pd1 Pd 0.5000 0.48463(6) 0.2500 0.03970(18) Uani 1 2 d S . .
Cl1 Cl 0.43163(12) 0.32289(16) 0.21847(5) 0.0603(5) Uani 1 1 d . . .
Cl2 Cl 0.56901(11) 0.64576(15) 0.28206(4) 0.0522(4) Uani 1 1 d . . .
N1 N 0.8307(4) 0.5912(5) 0.29130(13) 0.0473(12) Uani 1 1 d . . .
N2 N 0.8273(4) 0.3781(5) 0.28745(12) 0.0453(12) Uani 1 1 d . . .
C1 C 0.7794(4) 0.4852(6) 0.29306(14) 0.0453(12) Uani 1 1 d . . .
H1A H 0.7196 0.4860 0.2975 0.054 Uiso 1 1 calc R . .
C2 C 0.9128(4) 0.4177(7) 0.28201(18) 0.0554(16) Uani 1 1 d . . .
H2A H 0.9605 0.3632 0.2775 0.066 Uiso 1 1 calc R . .
C3 C 0.9136(5) 0.5506(7) 0.28444(19) 0.0607(17) Uani 1 1 d . . .
H3A H 0.9623 0.6051 0.2819 0.073 Uiso 1 1 calc R . .
C4 C 0.8071(5) 0.7287(7) 0.29964(18) 0.0588(17) Uani 1 1 d . . .
H4A H 0.8376 0.7882 0.2849 0.071 Uiso 1 1 calc R . .
H4B H 0.7444 0.7406 0.2956 0.071 Uiso 1 1 calc R . .
C5 C 0.8280(14) 0.7647(10) 0.3335(3) 0.182(9) Uani 1 1 d . . .
H5A H 0.8871 0.8008 0.3328 0.218 Uiso 1 1 calc R . .
H5B H 0.7899 0.8394 0.3380 0.218 Uiso 1 1 calc R . .
C6 C 0.8275(7) 0.6905(9) 0.3622(2) 0.081(2) Uani 1 1 d . . .
H6A H 0.8673 0.6174 0.3581 0.097 Uiso 1 1 calc R . .
H6B H 0.7691 0.6520 0.3626 0.097 Uiso 1 1 calc R . .
C7 C 0.8463(10) 0.7285(10) 0.3956(2) 0.123(5) Uani 1 1 d . . .
H7A H 0.9045 0.7680 0.3953 0.148 Uiso 1 1 calc R . .
H7B H 0.8059 0.8006 0.4000 0.148 Uiso 1 1 calc R . .
C8 C 0.8461(8) 0.6498(10) 0.4243(2) 0.098(3) Uani 1 1 d . . .
H8A H 0.8860 0.5772 0.4198 0.117 Uiso 1 1 calc R . .
H8B H 0.7877 0.6111 0.4248 0.117 Uiso 1 1 calc R . .
C9 C 0.8656(10) 0.6878(10) 0.4577(2) 0.116(4) Uani 1 1 d . . .
H9A H 0.9235 0.7282 0.4571 0.140 Uiso 1 1 calc R . .
H9B H 0.8250 0.7592 0.4623 0.140 Uiso 1 1 calc R . .
C10 C 0.8671(9) 0.6091(10) 0.4865(2) 0.107(4) Uani 1 1 d . . .
H10A H 0.9073 0.5372 0.4818 0.129 Uiso 1 1 calc R . .
H10B H 0.8090 0.5693 0.4872 0.129 Uiso 1 1 calc R . .
C11 C 0.8871(10) 0.6469(11) 0.5197(3) 0.117(4) Uani 1 1 d . . .
H11A H 0.9454 0.6860 0.5191 0.141 Uiso 1 1 calc R . .
H11B H 0.8472 0.7192 0.5243 0.141 Uiso 1 1 calc R . .
C12 C 0.8881(10) 0.5690(11) 0.5485(3) 0.116(4) Uani 1 1 d . . .
H12A H 0.9277 0.4965 0.5437 0.139 Uiso 1 1 calc R . .
H12B H 0.8297 0.5302 0.5491 0.139 Uiso 1 1 calc R . .
C13 C 0.9081(10) 0.6040(11) 0.5819(3) 0.120(4) Uani 1 1 d . . .
H13A H 0.9667 0.6423 0.5814 0.144 Uiso 1 1 calc R . .
H13B H 0.8687 0.6768 0.5867 0.144 Uiso 1 1 calc R . .
C14 C 0.9084(11) 0.5253(13) 0.6104(3) 0.138(5) Uani 1 1 d . . .
H14A H 0.9482 0.4529 0.6057 0.166 Uiso 1 1 calc R . .
H14B H 0.8501 0.4865 0.6108 0.166 Uiso 1 1 calc R . .
C15 C 0.9278(12) 0.5599(16) 0.6435(3) 0.165(7) Uani 1 1 d . . .
H15A H 0.9212 0.4835 0.6575 0.247 Uiso 1 1 calc R . .
H15B H 0.8881 0.6281 0.6504 0.247 Uiso 1 1 calc R . .
H15C H 0.9872 0.5917 0.6453 0.247 Uiso 1 1 calc R . .
C16 C 0.7970(5) 0.2400(6) 0.28884(17) 0.0529(15) Uani 1 1 d . . .
H16A H 0.7339 0.2373 0.2848 0.063 Uiso 1 1 calc R . .
H16B H 0.8246 0.1895 0.2714 0.063 Uiso 1 1 calc R . .
C17 C 0.8177(14) 0.1796(11) 0.3207(3) 0.199(10) Uani 1 1 d . . .
H17A H 0.7772 0.1053 0.3216 0.239 Uiso 1 1 calc R . .
H17B H 0.8753 0.1405 0.3176 0.239 Uiso 1 1 calc R . .
C18 C 0.8215(7) 0.2249(9) 0.3522(2) 0.084(3) Uani 1 1 d . . .
H18A H 0.7650 0.2676 0.3554 0.101 Uiso 1 1 calc R . .
H18B H 0.8645 0.2959 0.3520 0.101 Uiso 1 1 calc R . .
C19 C 0.8392(10) 0.1555(10) 0.3823(2) 0.123(5) Uani 1 1 d . . .
H19A H 0.7965 0.0840 0.3822 0.147 Uiso 1 1 calc R . .
H19B H 0.8958 0.1136 0.3790 0.147 Uiso 1 1 calc R . .
C20 C 0.8429(9) 0.1992(10) 0.4154(2) 0.106(4) Uani 1 1 d . . .
H20A H 0.7863 0.2405 0.4191 0.128 Uiso 1 1 calc R . .
H20B H 0.8857 0.2707 0.4158 0.128 Uiso 1 1 calc R . .
C21 C 0.8613(9) 0.1251(10) 0.4447(2) 0.104(4) Uani 1 1 d . . .
H21A H 0.8206 0.0511 0.4435 0.125 Uiso 1 1 calc R . .
H21B H 0.9192 0.0875 0.4413 0.125 Uiso 1 1 calc R . .
C22 C 0.8621(10) 0.1649(10) 0.4782(2) 0.117(5) Uani 1 1 d . . .
H22A H 0.9028 0.2389 0.4794 0.141 Uiso 1 1 calc R . .
H22B H 0.8041 0.2021 0.4817 0.141 Uiso 1 1 calc R . .
C23 C 0.8808(9) 0.0888(10) 0.5067(2) 0.100(3) Uani 1 1 d . . .
H23A H 0.8404 0.0145 0.5053 0.120 Uiso 1 1 calc R . .
H23B H 0.9389 0.0521 0.5032 0.120 Uiso 1 1 calc R . .
C24 C 0.8815(10) 0.1264(10) 0.5404(2) 0.120(5) Uani 1 1 d . . .
H24A H 0.9228 0.1996 0.5419 0.144 Uiso 1 1 calc R . .
H24B H 0.8238 0.1645 0.5438 0.144 Uiso 1 1 calc R . .
C25 C 0.8991(8) 0.0499(10) 0.5689(2) 0.099(3) Uani 1 1 d . . .
H25A H 0.9563 0.0105 0.5652 0.119 Uiso 1 1 calc R . .
H25B H 0.8571 -0.0225 0.5675 0.119 Uiso 1 1 calc R . .
C26 C 0.9010(11) 0.0873(11) 0.6026(3) 0.130(5) Uani 1 1 d . . .
H26A H 0.9444 0.1577 0.6042 0.156 Uiso 1 1 calc R . .
H26B H 0.8445 0.1293 0.6061 0.156 Uiso 1 1 calc R . .
C27 C 0.9163(10) 0.0099(12) 0.6309(2) 0.125(4) Uani 1 1 d . . .
H27A H 0.9127 0.0643 0.6505 0.187 Uiso 1 1 calc R . .
H27B H 0.9739 -0.0290 0.6300 0.187 Uiso 1 1 calc R . .
H27C H 0.8729 -0.0591 0.6318 0.187 Uiso 1 1 calc R . .

loop_
_atom_site_aniso_label
_atom_site_aniso_U_11
_atom_site_aniso_U_22
_atom_site_aniso_U_33
_atom_site_aniso_U_23
_atom_site_aniso_U_13
_atom_site_aniso_U_12
Pd1 0.0356(3) 0.0368(3) 0.0468(3) 0.000 0.0030(2) 0.000
Cl1 0.0585(10) 0.0416(8) 0.0797(12) -0.0088(7) -0.0192(9) 0.0018(7)
Cl2 0.0558(10) 0.0422(8) 0.0582(9) -0.0047(6) -0.0078(7) 0.0015(6)
N1 0.047(3) 0.043(3) 0.051(3) 0.004(2) -0.004(2) 0.002(2)
N2 0.053(3) 0.045(3) 0.039(3) 0.001(2) 0.008(2) 0.002(2)
C1 0.044(3) 0.046(3) 0.046(3) 0.002(3) 0.001(2) 0.001(3)
C2 0.046(4) 0.056(4) 0.065(4) 0.004(3) 0.015(3) 0.005(3)
C3 0.056(4) 0.053(4) 0.074(5) 0.005(3) 0.008(3) -0.008(3)
C4 0.066(5) 0.047(4) 0.063(4) 0.001(3) 0.005(3) 0.005(3)
C5 0.41(3) 0.063(6) 0.068(7) -0.021(5) -0.049(11) 0.066(11)
C6 0.093(7) 0.082(6) 0.066(5) -0.009(4) 0.003(5) 0.007(5)
C7 0.229(16) 0.073(6) 0.065(6) -0.014(5) -0.030(8) 0.014(8)
C8 0.137(10) 0.083(6) 0.073(6) -0.009(5) -0.002(6) 0.010(6)
C9 0.204(14) 0.076(6) 0.068(6) -0.008(5) -0.024(7) 0.005(7)
C10 0.163(12) 0.081(7) 0.077(7) -0.006(5) -0.007(7) 0.007(7)
C11 0.191(14) 0.085(7) 0.074(7) 0.001(5) -0.030(8) 0.001(8)
C12 0.183(13) 0.084(7) 0.081(7) 0.000(6) -0.009(8) 0.010(8)
C13 0.182(13) 0.093(8) 0.084(7) 0.002(6) -0.040(8) -0.003(8)
C14 0.216(16) 0.113(10) 0.085(8) 0.013(7) -0.014(9) 0.010(10)
C15 0.237(19) 0.167(14) 0.088(9) 0.012(9) -0.052(10) -0.025(13)
C16 0.052(4) 0.047(3) 0.059(4) -0.003(3) 0.000(3) -0.001(3)
C17 0.45(3) 0.084(8) 0.064(7) 0.032(6) -0.056(11) -0.111(12)
C18 0.119(8) 0.075(6) 0.057(5) 0.015(4) -0.005(5) 0.004(5)
C19 0.225(16) 0.080(7) 0.062(6) 0.019(5) -0.011(7) -0.013(8)
C20 0.183(12) 0.077(6) 0.058(5) 0.008(4) -0.014(6) 0.011(7)
C21 0.165(11) 0.084(7) 0.063(6) 0.013(5) -0.003(6) -0.002(7)
C22 0.209(15) 0.082(7) 0.060(6) 0.006(5) -0.015(7) 0.015(8)
C23 0.156(11) 0.080(6) 0.062(5) 0.007(5) -0.002(6) 0.004(6)
C24 0.220(15) 0.077(6) 0.062(6) 0.001(5) -0.020(7) 0.019(8)
C25 0.149(10) 0.087(7) 0.061(5) 0.002(5) 0.003(6) 0.003(7)
C26 0.234(16) 0.085(7) 0.069(6) -0.006(5) -0.019(8) 0.015(9)
C27 0.194(13) 0.115(9) 0.066(6) 0.008(6) 0.002(7) 0.003(9)
